data_2243890
loop_
_publ_author_name
'Schmidt, Horst'
'Paschke, Iris'
'Voigt, Wolfgang'

_publ_section_title
;
 LiNa~3~(SO~4~)~2~&#x00B7;6H~2~O: a lithium double salt causing trouble in
 the industrial conversion of Li~2~SO~4~ into LiOH
;
_journal_coeditor_code RU2076
_journal_issue 9
_journal_name_full 'Acta Crystallographica Section E'
_journal_page_first
;
;
_journal_paper_doi 10.1107/S2056989021008057
_journal_volume 77
_journal_year 2021
_chemical_formula_iupac 'Li Na3 (S O4)2, 6H2 O'
_chemical_formula_moiety '3(Na +), Li +, 2(O4 S 2-), 6(H2 O)'
_chemical_formula_sum 'H12 Li Na3 O14 S2'
_chemical_formula_weight 376.13
_chemical_name_common 'Sodium lithium sulfate hexahydrate'
_chemical_name_systematic
;
Lithium trisodium bis(sulfate) hexahydrate
;
_space_group_crystal_system trigonal
_space_group_IT_number 161
_space_group_name_Hall 'R 3 -2"c'
_space_group_name_H-M_alt 'R 3 c :H'
_atom_sites_solution_hydrogens difmap
_audit_creation_method SHELXL-2018/3
_cell_angle_alpha 90
_cell_angle_beta 90
_cell_angle_gamma 120
_cell_formula_units_Z 6
_cell_length_a 8.3876(13)
_cell_length_b 8.3876(13)
_cell_length_c 30.048(7)
_cell_measurement_reflns_used 2749
_cell_measurement_temperature 90(2)
_cell_measurement_theta_max 27.50
_cell_measurement_theta_min 25.00
_cell_volume 1830.7(6)
_computing_cell_refinement
;
X-AREA (Stoe & Cie, 2015)
;
_computing_data_collection
;
X-AREA (Stoe & Cie, 2015)
;
_computing_data_reduction
;
X-RED (Stoe & Cie, 2015)
;
_computing_molecular_graphics
;
DIAMOND (Brandenburg, 2017)
;
_computing_publication_material
;
publCIF (Westrip, 2010)
;
_computing_structure_refinement
;
<i>SHELXL2018/3</i> (Sheldrick, 2015)
;
_computing_structure_solution
;
SHELXS97 (Sheldrick, 2008)
;
_diffrn_ambient_temperature 90(2)
_diffrn_detector 'image plate (34 cm diameter)'
_diffrn_detector_area_resol_mean 6.67
_diffrn_measured_fraction_theta_full 0.981
_diffrn_measured_fraction_theta_max 0.987
_diffrn_measurement_device '2-circle goniometer'
_diffrn_measurement_device_type 'Stoe IPDS 2'
_diffrn_measurement_method 'rotation method'
_diffrn_radiation_monochromator 'plane graphite'
_diffrn_radiation_type 'Mo K\a'
_diffrn_radiation_wavelength 0.71073
_diffrn_reflns_av_R_equivalents 0.0273
_diffrn_reflns_av_unetI/netI 0.0096
_diffrn_reflns_limit_h_max 11
_diffrn_reflns_limit_h_min -10
_diffrn_reflns_limit_k_max 11
_diffrn_reflns_limit_k_min -11
_diffrn_reflns_limit_l_max 40
_diffrn_reflns_limit_l_min -40
_diffrn_reflns_number 12154
_diffrn_reflns_theta_full 25.242
_diffrn_reflns_theta_max 29.144
_diffrn_reflns_theta_min 3.123
_diffrn_source 'sealed X-ray tube, 12 x 0.4 mm long-fine focus'
_diffrn_source_current 40
_diffrn_source_power 2.000
_diffrn_source_voltage 50
_exptl_absorpt_coefficient_mu 0.619
_exptl_absorpt_correction_T_max 0.9450
_exptl_absorpt_correction_T_min 0.9244
_exptl_absorpt_correction_type integration
_exptl_absorpt_process_details
;
Coppens (1970)
;
_exptl_crystal_colour colourless
_exptl_crystal_density_diffrn 2.047
_exptl_crystal_description needle
_exptl_crystal_F_000 1152
_exptl_crystal_size_max 0.3
_exptl_crystal_size_mid 0.15
_exptl_crystal_size_min 0.1
_refine_diff_density_max 0.158
_refine_diff_density_min -0.182
_refine_ls_abs_structure_details
;
Flack <i>x</i> determined using 539 quotients
[(<i>I</i>^+^)-(<i>I</i>^-^)]/[(<i>I</i>^+^)+(<i>I</i>^-^)]
(Parsons <i>et al.</i>,  2013)
;
_refine_ls_abs_structure_Flack 0.01(3)
_refine_ls_extinction_coef 0.0037(7)
_refine_ls_extinction_expression Fc^*^=kFc[1+0.001xFc^2^\l^3^/sin(2\q)]^-1/4^
_refine_ls_extinction_method
;
SHELXL2018/3 (Sheldrick 2015)
;
_refine_ls_goodness_of_fit_ref 1.144
_refine_ls_hydrogen_treatment refall
_refine_ls_matrix_type full
_refine_ls_number_parameters 78
_refine_ls_number_reflns 1089
_refine_ls_number_restraints 5
_refine_ls_restrained_S_all 1.142
_refine_ls_R_factor_all 0.0131
_refine_ls_R_factor_gt 0.0131
_refine_ls_shift/su_max 0.000
_refine_ls_shift/su_mean 0.000
_refine_ls_structure_factor_coef Fsqd
_refine_ls_weighting_details 'w=1/[\s^2^(Fo^2^)+(0.0238P)^2^+0.6042P] where P=(Fo^2^+2Fc^2^)/3'
_refine_ls_weighting_scheme calc
_refine_ls_wR_factor_gt 0.0360
_refine_ls_wR_factor_ref 0.0360
_reflns_number_gt 1089
_reflns_number_total 1089
_reflns_threshold_expression 'I > 2\s(I)'
_cod_data_source_file ru2076sup1.cif
_cod_data_source_block Na3_Li_2SO4_6H2O-90K
_cod_original_cell_volume 1830.7(7)
_cod_database_code 2243890
_shelx_space_group_comment
;
The symmetry employed for this shelxl refinement is uniquely defined
by the following loop, which should always be used as a source of
symmetry information in preference to the above space-group names.
They are only intended as comments.
;

loop_
_space_group_symop_operation_xyz
'x, y, z'
'-y, x-y, z'
'-x+y, -x, z'
'-y, -x, z+1/2'
'-x+y, y, z+1/2'
'x, x-y, z+1/2'
'x+2/3, y+1/3, z+1/3'
'-y+2/3, x-y+1/3, z+1/3'
'-x+y+2/3, -x+1/3, z+1/3'
'-y+2/3, -x+1/3, z+5/6'
'-x+y+2/3, y+1/3, z+5/6'
'x+2/3, x-y+1/3, z+5/6'
'x+1/3, y+2/3, z+2/3'
'-y+1/3, x-y+2/3, z+2/3'
'-x+y+1/3, -x+2/3, z+2/3'
'-y+1/3, -x+2/3, z+7/6'
'-x+y+1/3, y+2/3, z+7/6'
'x+1/3, x-y+2/3, z+7/6'

loop_
_atom_site_type_symbol
_atom_site_label
_atom_site_fract_x
_atom_site_fract_y
_atom_site_fract_z
_atom_site_U_iso_or_equiv
_atom_site_adp_type
_atom_site_calc_flag
_atom_site_occupancy
_atom_site_disorder_assembly
_atom_site_disorder_group
Li Li1 0.666667 0.333333 0.15432(13) 0.0085(7) Uani d 1 . .
Na Na1 0.23426(7) 0.26504(7) 0.06063(2) 0.00705(14) Uani d 1 . .
S S1 0.666667 0.333333 0.04323(2) 0.00332(12) Uani d 1 . .
S S2 0.333333 0.666667 0.12552(2) 0.00325(12) Uani d 1 . .
O O1 0.39254(13) 0.53800(12) 0.10892(3) 0.00609(18) Uani d 1 . .
O O2 0.51766(12) 0.36335(12) 0.02615(3) 0.00667(18) Uani d 1 . .
O O3 0.666667 0.333333 0.09154(6) 0.0095(4) Uani d 1 . .
O O4 0.333333 0.666667 0.17470(6) 0.0067(3) Uani d 1 . .
O O5 0.14513(13) 0.42897(12) 0.01016(3) 0.00656(17) Uani d 1 . .
H H5A 0.053(2) 0.429(3) 0.0194(7) 0.016(5) Uiso d 1 . .
H H5B 0.106(3) 0.363(3) -0.0120(6) 0.020(5) Uiso d 1 . .
O O6 -0.02932(13) 0.20979(13) 0.10180(3) 0.00744(19) Uani d 1 . .
H H6B -0.007(3) 0.316(2) 0.1019(8) 0.017(5) Uiso d 1 . .
H H6A -0.022(3) 0.190(3) 0.1279(5) 0.017(5) Uiso d 1 . .

loop_
_atom_site_aniso_label
_atom_site_aniso_U_11
_atom_site_aniso_U_22
_atom_site_aniso_U_33
_atom_site_aniso_U_12
_atom_site_aniso_U_13
_atom_site_aniso_U_23
Li1 0.0089(10) 0.0089(10) 0.0078(16) 0.0044(5) 0.000 0.000
Na1 0.0065(2) 0.0076(2) 0.0072(2) 0.00369(19) 0.00175(17) 0.00177(18)
S1 0.00352(15) 0.00352(15) 0.0029(2) 0.00176(8) 0.000 0.000
S2 0.00334(15) 0.00334(15) 0.0031(2) 0.00167(8) 0.000 0.000
O1 0.0066(4) 0.0060(4) 0.0074(4) 0.0045(3) -0.0002(3) -0.0015(3)
O2 0.0057(4) 0.0084(4) 0.0079(4) 0.0050(3) -0.0001(3) 0.0013(3)
O3 0.0129(5) 0.0129(5) 0.0028(8) 0.0065(3) 0.000 0.000
O4 0.0085(5) 0.0085(5) 0.0031(7) 0.0042(2) 0.000 0.000
O5 0.0063(4) 0.0067(4) 0.0068(4) 0.0034(3) 0.0010(3) -0.0010(3)
O6 0.0089(4) 0.0068(4) 0.0064(4) 0.0038(4) 0.0000(3) 0.0003(3)

loop_
_atom_type_symbol
_atom_type_description
_atom_type_scat_dispersion_real
_atom_type_scat_dispersion_imag
_atom_type_scat_source
Li Li -0.0003 0.0001 'International Tables Vol C Tables 4.2.6.8 and 6.1.1.4'
Na Na 0.0362 0.0249 'International Tables Vol C Tables 4.2.6.8 and 6.1.1.4'
S S 0.1246 0.1234 'International Tables Vol C Tables 4.2.6.8 and 6.1.1.4'
O O 0.0106 0.0060 'International Tables Vol C Tables 4.2.6.8 and 6.1.1.4'
H H 0.0000 0.0000 'International Tables Vol C Tables 4.2.6.8 and 6.1.1.4'

loop_
_geom_angle_atom_site_label_1
_geom_angle_atom_site_label_2
_geom_angle_atom_site_label_3
_geom_angle_site_symmetry_1
_geom_angle_site_symmetry_3
_geom_angle
_geom_angle_publ_flag
O3 Li1 O5 . 18_554 110.37(11) ?
O3 Li1 O5 . 16_654 110.36(11) ?
O5 Li1 O5 18_554 16_654 108.56(12) ?
O3 Li1 O5 . 17_544 110.36(11) ?
O5 Li1 O5 18_554 17_544 108.56(12) ?
O5 Li1 O5 16_654 17_544 108.56(12) ?
O3 Li1 Na1 . 18_554 125.81(5) ?
O5 Li1 Na1 18_554 18_554 34.21(6) ?
O5 Li1 Na1 16_654 18_554 74.41(8) ?
O5 Li1 Na1 17_544 18_554 119.02(15) ?
O3 Li1 Na1 . 17_544 125.81(5) ?
O5 Li1 Na1 18_554 17_544 74.40(8) ?
O5 Li1 Na1 16_654 17_544 119.01(15) ?
O5 Li1 Na1 17_544 17_544 34.21(6) ?
Na1 Li1 Na1 18_554 17_544 89.23(7) ?
O3 Li1 Na1 . 16_654 125.81(5) ?
O5 Li1 Na1 18_554 16_654 119.02(15) ?
O5 Li1 Na1 16_654 16_654 34.21(6) ?
O5 Li1 Na1 17_544 16_654 74.40(8) ?
Na1 Li1 Na1 18_554 16_654 89.23(7) ?
Na1 Li1 Na1 17_544 16_654 89.23(7) ?
O2 Na1 O6 . 3 95.05(4) ?
O2 Na1 O6 . . 170.96(4) ?
O6 Na1 O6 3 . 88.14(5) ?
O2 Na1 O5 . . 94.07(4) ?
O6 Na1 O5 3 . 162.69(4) ?
O6 Na1 O5 . . 85.10(4) ?
O2 Na1 O1 . . 87.29(4) ?
O6 Na1 O1 3 . 104.11(4) ?
O6 Na1 O1 . . 83.73(3) ?
O5 Na1 O1 . . 90.99(3) ?
O2 Na1 O4 . 10_554 103.31(4) ?
O6 Na1 O4 3 10_554 85.71(4) ?
O6 Na1 O4 . 10_554 85.34(4) ?
O5 Na1 O4 . 10_554 77.88(4) ?
O1 Na1 O4 . 10_554 165.02(3) ?
O2 Na1 Na1 . 2 149.40(3) ?
O6 Na1 Na1 3 2 85.68(3) ?
O6 Na1 Na1 . 2 39.18(3) ?
O5 Na1 Na1 . 2 79.01(3) ?
O1 Na1 Na1 . 2 122.28(3) ?
O4 Na1 Na1 10_554 2 46.16(3) ?
O2 Na1 Na1 . 3 102.41(3) ?
O6 Na1 Na1 3 3 39.55(3) ?
O6 Na1 Na1 . 3 85.42(3) ?
O5 Na1 Na1 . 3 123.78(3) ?
O1 Na1 Na1 . 3 142.40(2) ?
O4 Na1 Na1 10_554 3 46.16(3) ?
Na1 Na1 Na1 2 3 60.0 ?
O2 Na1 Li1 . 10_564 72.17(3) ?
O6 Na1 Li1 3 10_564 167.14(3) ?
O6 Na1 Li1 . 10_564 104.31(4) ?
O5 Na1 Li1 . 10_564 27.04(3) ?
O1 Na1 Li1 . 10_564 74.64(5) ?
O4 Na1 Li1 10_554 10_564 98.29(5) ?
Na1 Na1 Li1 2 10_564 105.94(2) ?
Na1 Na1 Li1 3 10_564 142.95(5) ?
O3 S1 O2 . 3_665 110.23(4) ?
O3 S1 O2 . . 110.23(4) ?
O2 S1 O2 3_665 . 108.71(5) ?
O3 S1 O2 . 2_655 110.23(4) ?
O2 S1 O2 3_665 2_655 108.70(5) ?
O2 S1 O2 . 2_655 108.71(5) ?
O4 S2 O1 . 2_665 109.66(4) ?
O4 S2 O1 . . 109.66(4) ?
O1 S2 O1 2_665 . 109.28(4) ?
O4 S2 O1 . 3_565 109.66(4) ?
O1 S2 O1 2_665 3_565 109.28(4) ?
O1 S2 O1 . 3_565 109.28(4) ?
S2 O1 Na1 . . 130.83(5) ?
S1 O2 Na1 . . 125.59(6) ?
S1 O3 Li1 . . 180.0 ?
S2 O4 Na1 . 17_554 126.89(4) ?
S2 O4 Na1 . 16_554 126.89(4) ?
Na1 O4 Na1 17_554 16_554 87.68(5) ?
S2 O4 Na1 . 18_554 126.89(4) ?
Na1 O4 Na1 17_554 18_554 87.68(5) ?
Na1 O4 Na1 16_554 18_554 87.68(5) ?
Li1 O5 Na1 10_564 . 118.75(8) ?
Na1 O6 Na1 2 . 101.27(4) ?

loop_
_geom_bond_atom_site_label_1
_geom_bond_atom_site_label_2
_geom_bond_site_symmetry_2
_geom_bond_distance
_geom_bond_publ_flag
Li1 O3 . 1.886(4) ?
Li1 O5 18_554 1.9434(17) ?
Li1 O5 16_654 1.9435(17) ?
Li1 O5 17_544 1.9435(17) ?
Li1 Na1 18_554 3.748(2) ?
Li1 Na1 17_544 3.748(2) ?
Li1 Na1 16_654 3.748(2) ?
Na1 O2 . 2.3331(10) ?
Na1 O6 3 2.3498(11) ?
Na1 O6 . 2.3682(11) ?
Na1 O5 . 2.4036(11) ?
Na1 O1 . 2.4638(10) ?
Na1 O4 10_554 2.6330(14) ?
Na1 Na1 2 3.6475(10) ?
Na1 Na1 3 3.6475(10) ?
S1 O3 . 1.4515(17) ?
S1 O2 3_665 1.4844(9) ?
S1 O2 . 1.4844(9) ?
S1 O2 2_655 1.4844(9) ?
S2 O4 . 1.4777(17) ?
S2 O1 2_665 1.4818(9) ?
S2 O1 . 1.4818(9) ?
S2 O1 3_565 1.4818(9) ?

_cod_database_fobs_code 2243890
